data_4031999
loop_
_publ_author_name
'Wang, Chao'
'Chen, Qiao'
'Guo, Quanping'
'Liu, Hong'
'Xu, Zhaoqing'
'Liu, Yubing'
'Wang, Mengran'
'Wang, Rui'

_publ_section_title
;
 Silver-Catalyzed Difluoroamidation of Activated Alkenes for the
 Construction of Difluorinated 3,3-Disubstituted Oxindoles.
;
_journal_issue 13
_journal_name_full 'The Journal of organic chemistry'
_journal_page_first 5782
_journal_page_last 5788
_journal_paper_doi 10.1021/acs.joc.6b01013
_journal_volume 81
_journal_year 2016
_chemical_formula_moiety 'C23 H26 F2 N2 O2'
_chemical_formula_sum 'C23 H26 F2 N2 O2'
_chemical_formula_weight 400.46
_space_group_crystal_system orthorhombic
_space_group_IT_number 61
_space_group_name_Hall '-P 2ac 2ab'
_space_group_name_H-M_alt 'P b c a'
_symmetry_space_group_name_Hall '-P 2ac 2ab'
_symmetry_space_group_name_H-M 'P b c a'
_atom_sites_solution_hydrogens geom
_audit_creation_date 2015-12-21
_audit_creation_method
;
Olex2 1.2
(compiled 2015.09.30 svn.r3233 for OlexSys, GUI svn.r5103)
;
_cell_angle_alpha 90
_cell_angle_beta 90
_cell_angle_gamma 90
_cell_formula_units_Z 8
_cell_length_a 14.3541(8)
_cell_length_b 12.9841(9)
_cell_length_c 23.2417(13)
_cell_measurement_reflns_used 1192
_cell_measurement_temperature 295.06(10)
_cell_measurement_theta_max 20.1010
_cell_measurement_theta_min 3.6750
_cell_volume 4331.7(5)
_computing_cell_refinement
;
CrysAlisPro, Agilent Technologies,
Version 1.171.37.35 (release 13-08-2014 CrysAlis171 .NET)
(compiled Aug 13 2014,18:06:01)
;
_computing_data_collection
;
CrysAlisPro, Agilent Technologies,
Version 1.171.37.35 (release 13-08-2014 CrysAlis171 .NET)
(compiled Aug 13 2014,18:06:01)
;
_computing_data_reduction
;
CrysAlisPro, Agilent Technologies,
Version 1.171.37.35 (release 13-08-2014 CrysAlis171 .NET)
(compiled Aug 13 2014,18:06:01)
;
_computing_molecular_graphics 'Olex2 (Dolomanov et al., 2009)'
_computing_publication_material 'Olex2 (Dolomanov et al., 2009)'
_computing_structure_refinement 'ShelXL (Sheldrick, 2015)'
_computing_structure_solution 'ShelXS (Sheldrick, 2008)'
_diffrn_ambient_environment air
_diffrn_ambient_temperature 295.06(10)
_diffrn_detector 'CCD plate'
_diffrn_detector_area_resol_mean 16.0733
_diffrn_detector_type Eos
_diffrn_measured_fraction_theta_full 0.998
_diffrn_measured_fraction_theta_max 0.998
_diffrn_measurement_details
;
  1 omega  -15.00   22.00   1.0000    2.5000
omega____ theta____ kappa____ phi______ frames
    -      -16.8354  -99.0000 -120.0000 37

  2 omega   24.00   72.00   1.0000    2.5000
omega____ theta____ kappa____ phi______ frames
    -       21.0541   57.0000  -30.0000 48

  3 omega  -45.00   39.00   1.0000    2.5000
omega____ theta____ kappa____ phi______ frames
    -       21.0541  -38.0000   30.0000 84
;
_diffrn_measurement_device 'four-circle diffractometer'
_diffrn_measurement_device_type 'SuperNova, Dual, Cu at zero, Eos'
_diffrn_measurement_method '\w scans'
_diffrn_orient_matrix_UB_11 0.0058189000
_diffrn_orient_matrix_UB_12 0.0430422000
_diffrn_orient_matrix_UB_13 -0.0184689000
_diffrn_orient_matrix_UB_21 -0.0078036000
_diffrn_orient_matrix_UB_22 -0.0320462000
_diffrn_orient_matrix_UB_23 -0.0242254000
_diffrn_orient_matrix_UB_31 -0.0484447000
_diffrn_orient_matrix_UB_32 0.0103201000
_diffrn_orient_matrix_UB_33 0.0017013000
_diffrn_radiation_monochromator mirror
_diffrn_radiation_probe x-ray
_diffrn_radiation_type MoK\a
_diffrn_radiation_wavelength 0.71073
_diffrn_reflns_av_R_equivalents 0.0835
_diffrn_reflns_av_unetI/netI 0.1048
_diffrn_reflns_Laue_measured_fraction_full 0.998
_diffrn_reflns_Laue_measured_fraction_max 0.998
_diffrn_reflns_limit_h_max 17
_diffrn_reflns_limit_h_min -16
_diffrn_reflns_limit_k_max 12
_diffrn_reflns_limit_k_min -16
_diffrn_reflns_limit_l_max 15
_diffrn_reflns_limit_l_min -28
_diffrn_reflns_number 12075
_diffrn_reflns_point_group_measured_fraction_full 0.998
_diffrn_reflns_point_group_measured_fraction_max 0.998
_diffrn_reflns_theta_full 25.500
_diffrn_reflns_theta_max 26.017
_diffrn_reflns_theta_min 3.336
_diffrn_source 'SuperNova (Mo) X-ray Source'
_exptl_absorpt_coefficient_mu 0.090
_exptl_absorpt_correction_T_max 1.00000
_exptl_absorpt_correction_T_min 0.30440
_exptl_absorpt_correction_type multi-scan
_exptl_absorpt_process_details
;
CrysAlisPro, Agilent Technologies,
Version 1.171.37.35 (release 13-08-2014 CrysAlis171 .NET)
(compiled Aug 13 2014,18:06:01)
Empirical absorption correction using spherical harmonics,
 implemented in SCALE3 ABSPACK scaling algorithm.
;
_exptl_crystal_colour 'clear light colourless'
_exptl_crystal_colour_lustre clear
_exptl_crystal_colour_modifier light
_exptl_crystal_colour_primary colourless
_exptl_crystal_density_diffrn 1.228
_exptl_crystal_description block
_exptl_crystal_F_000 1696
_exptl_crystal_size_max 0.18
_exptl_crystal_size_mid 0.16
_exptl_crystal_size_min 0.15
_refine_diff_density_max 0.713
_refine_diff_density_min -0.274
_refine_diff_density_rms 0.064
_refine_ls_extinction_method none
_refine_ls_goodness_of_fit_ref 1.002
_refine_ls_hydrogen_treatment constr
_refine_ls_matrix_type full
_refine_ls_number_parameters 265
_refine_ls_number_reflns 4255
_refine_ls_number_restraints 0
_refine_ls_restrained_S_all 1.002
_refine_ls_R_factor_all 0.2101
_refine_ls_R_factor_gt 0.0951
_refine_ls_shift/su_max 0.000
_refine_ls_shift/su_mean 0.000
_refine_ls_structure_factor_coef Fsqd
_refine_ls_weighting_details 'w=1/[\s^2^(Fo^2^)+(0.1429P)^2^] where P=(Fo^2^+2Fc^2^)/3'
_refine_ls_weighting_scheme calc
_refine_ls_wR_factor_gt 0.2415
_refine_ls_wR_factor_ref 0.3318
_reflns_Friedel_coverage 0.000
_reflns_number_gt 1623
_reflns_number_total 4255
_reflns_threshold_expression 'I > 2\s(I)'
_cod_data_source_file jo6b01013_si_002.cif
_cod_data_source_block wangchao1208
_cod_depositor_comments 'Adding full bibliography for 4031999.cif.'
_cod_original_cell_volume 4331.7(4)
_cod_database_code 4031999
_shelx_space_group_comment
;
The symmetry employed for this shelxl refinement is uniquely defined
by the following loop, which should always be used as a source of
symmetry information in preference to the above space-group names.
They are only intended as comments.
;
_reflns_odcompleteness_completeness 99.60
_reflns_odcompleteness_iscentric 1
_reflns_odcompleteness_theta 26.32
_olex2_refinement_description
;
1. Fixed Uiso
 At 1.2 times of:
  All C(H) groups, All C(H,H) groups
 At 1.5 times of:
  All C(H,H,H) groups
2.a Secondary CH2 refined with riding coordinates:
 C10(H10A,H10B), C17(H17A,H17B), C20(H20A,H20B), C22(H22A,H22B)
2.b Aromatic/amide H refined with riding coordinates:
 C4(H4), C5(H5), C6(H6), C7(H7), C12(H12), C13(H13), C14(H14), C15(H15),
 C16(H16)
2.c Idealised Me refined as rotating group:
 C9(H9A,H9B,H9C), C21(H21A,H21B,H21C), C23(H23A,H23B,H23C)
;
_shelx_shelxl_version_number 2014/7
_olex2_submission_special_instructions 'No special instructions were received'

loop_
_space_group_symop_operation_xyz
'x, y, z'
'-x+1/2, -y, z+1/2'
'x+1/2, -y+1/2, -z'
'-x, y+1/2, -z+1/2'
'-x, -y, -z'
'x-1/2, y, -z-1/2'
'-x-1/2, y-1/2, z'
'x, -y-1/2, z-1/2'

loop_
_atom_site_label
_atom_site_type_symbol
_atom_site_fract_x
_atom_site_fract_y
_atom_site_fract_z
_atom_site_U_iso_or_equiv
_atom_site_adp_type
_atom_site_occupancy
_atom_site_site_symmetry_order
_atom_site_calc_flag
_atom_site_refinement_flags_posn
F1 F 0.10497(17) 0.1818(2) 0.18470(11) 0.0663(9) Uani 1 1 d .
F2 F 0.10394(17) 0.1488(2) 0.09282(13) 0.0659(9) Uani 1 1 d .
O1 O -0.0808(3) 0.1726(3) 0.01848(16) 0.0859(13) Uani 1 1 d .
O2 O 0.1376(3) 0.3999(3) 0.12035(16) 0.0710(11) Uani 1 1 d .
N1 N -0.0954(3) 0.0305(4) 0.07569(19) 0.0650(12) Uani 1 1 d .
N2 N 0.2559(3) 0.2856(3) 0.12422(16) 0.0593(12) Uani 1 1 d .
C1 C -0.0848(3) 0.1315(4) 0.0657(2) 0.0613(14) Uani 1 1 d .
C2 C -0.0855(3) 0.1892(4) 0.1242(2) 0.0513(13) Uani 1 1 d .
C3 C -0.0864(3) 0.0988(4) 0.1665(2) 0.0591(14) Uani 1 1 d .
C4 C -0.0848(4) 0.0985(5) 0.2240(3) 0.0767(17) Uani 1 1 d .
H4 H -0.0771 0.1588 0.2451 0.092 Uiso 1 1 calc R
C5 C -0.0954(4) 0.0006(6) 0.2514(3) 0.0801(18) Uani 1 1 d .
H5 H -0.0956 -0.0025 0.2913 0.096 Uiso 1 1 calc R
C6 C -0.1052(4) -0.0862(6) 0.2216(3) 0.0840(19) Uani 1 1 d .
H6 H -0.1120 -0.1485 0.2409 0.101 Uiso 1 1 calc R
C7 C -0.1053(4) -0.0843(5) 0.1610(3) 0.0741(17) Uani 1 1 d .
H7 H -0.1114 -0.1445 0.1397 0.089 Uiso 1 1 calc R
C8 C -0.0959(3) 0.0097(4) 0.1345(2) 0.0478(12) Uani 1 1 d .
C9 C -0.1108(4) -0.0468(5) 0.0312(2) 0.092(2) Uani 1 1 d .
H9A H -0.0656 -0.1008 0.0351 0.138 Uiso 1 1 calc GR
H9B H -0.1047 -0.0154 -0.0060 0.138 Uiso 1 1 calc GR
H9C H -0.1723 -0.0750 0.0353 0.138 Uiso 1 1 calc GR
C10 C -0.1787(3) 0.2497(4) 0.1267(2) 0.0624(15) Uani 1 1 d .
H10A H -0.1822 0.2855 0.1633 0.075 Uiso 1 1 calc R
H10B H -0.1784 0.3013 0.0966 0.075 Uiso 1 1 calc R
C11 C -0.2644(4) 0.1848(4) 0.1200(3) 0.0704(17) Uani 1 1 d .
C12 C -0.3081(4) 0.1407(5) 0.1674(3) 0.095(2) Uani 1 1 d .
H12 H -0.2853 0.1529 0.2042 0.114 Uiso 1 1 calc R
C13 C -0.3859(6) 0.0785(7) 0.1596(5) 0.132(4) Uani 1 1 d .
H13 H -0.4144 0.0476 0.1911 0.158 Uiso 1 1 calc R
C14 C -0.4211(6) 0.0625(7) 0.1047(6) 0.136(4) Uani 1 1 d .
H14 H -0.4735 0.0213 0.0998 0.163 Uiso 1 1 calc R
C15 C -0.3802(5) 0.1061(6) 0.0584(5) 0.114(3) Uani 1 1 d .
H15 H -0.4048 0.0954 0.0219 0.136 Uiso 1 1 calc R
C16 C -0.3030(4) 0.1658(5) 0.0653(3) 0.0898(19) Uani 1 1 d .
H16 H -0.2750 0.1948 0.0331 0.108 Uiso 1 1 calc R
C17 C -0.0067(3) 0.2683(4) 0.1274(2) 0.0559(13) Uani 1 1 d .
H17A H -0.0104 0.3117 0.0935 0.067 Uiso 1 1 calc R
H17B H -0.0179 0.3120 0.1606 0.067 Uiso 1 1 calc R
C18 C 0.0900(3) 0.2277(4) 0.13163(19) 0.0540(13) Uani 1 1 d .
C19 C 0.1656(4) 0.3107(4) 0.12414(18) 0.0519(13) Uani 1 1 d .
C20 C 0.2957(4) 0.1810(4) 0.1260(2) 0.0637(15) Uani 1 1 d .
H20A H 0.2500 0.1343 0.1422 0.076 Uiso 1 1 calc R
H20B H 0.3495 0.1811 0.1512 0.076 Uiso 1 1 calc R
C21 C 0.3248(4) 0.1417(4) 0.0676(3) 0.0839(18) Uani 1 1 d .
H21A H 0.2725 0.1439 0.0419 0.126 Uiso 1 1 calc GR
H21B H 0.3464 0.0720 0.0711 0.126 Uiso 1 1 calc GR
H21C H 0.3740 0.1841 0.0528 0.126 Uiso 1 1 calc GR
C22 C 0.3251(4) 0.3700(4) 0.1221(3) 0.0750(18) Uani 1 1 d .
H22A H 0.3008 0.4262 0.0991 0.090 Uiso 1 1 calc R
H22B H 0.3817 0.3454 0.1040 0.090 Uiso 1 1 calc R
C23 C 0.3471(4) 0.4083(5) 0.1817(3) 0.094(2) Uani 1 1 d .
H23A H 0.3930 0.4619 0.1794 0.141 Uiso 1 1 calc GR
H23B H 0.3707 0.3525 0.2045 0.141 Uiso 1 1 calc GR
H23C H 0.2914 0.4349 0.1991 0.141 Uiso 1 1 calc GR

loop_
_atom_site_aniso_label
_atom_site_aniso_U_11
_atom_site_aniso_U_22
_atom_site_aniso_U_33
_atom_site_aniso_U_23
_atom_site_aniso_U_13
_atom_site_aniso_U_12
F1 0.0750(19) 0.067(2) 0.0565(18) 0.0164(15) -0.0039(14) -0.0113(15)
F2 0.0630(17) 0.060(2) 0.075(2) -0.0221(16) -0.0022(14) -0.0020(13)
O1 0.102(3) 0.106(4) 0.049(2) 0.016(2) -0.006(2) 0.002(2)
O2 0.080(3) 0.047(2) 0.086(3) -0.0011(19) 0.010(2) -0.008(2)
N1 0.067(3) 0.070(3) 0.058(3) -0.007(2) -0.005(2) -0.003(2)
N2 0.060(3) 0.061(3) 0.058(3) 0.003(2) 0.005(2) -0.012(2)
C1 0.060(3) 0.067(4) 0.056(4) 0.006(3) -0.005(3) 0.004(3)
C2 0.056(3) 0.044(3) 0.054(3) 0.002(2) 0.002(2) 0.001(2)
C3 0.051(3) 0.073(4) 0.053(3) 0.000(3) -0.003(2) 0.001(3)
C4 0.079(4) 0.090(5) 0.061(4) -0.003(3) 0.011(3) -0.007(3)
C5 0.080(4) 0.103(5) 0.058(4) 0.028(4) -0.004(3) -0.019(4)
C6 0.092(4) 0.087(5) 0.073(4) 0.032(4) -0.003(3) -0.023(4)
C7 0.071(4) 0.060(4) 0.092(5) -0.005(3) -0.006(3) -0.009(3)
C8 0.048(3) 0.047(3) 0.048(3) 0.001(2) -0.002(2) -0.006(2)
C9 0.095(4) 0.117(6) 0.065(4) -0.050(4) -0.004(3) -0.023(4)
C10 0.058(3) 0.046(3) 0.083(4) 0.002(3) 0.007(2) 0.007(2)
C11 0.051(3) 0.055(4) 0.105(5) 0.009(3) 0.004(3) 0.012(3)
C12 0.058(4) 0.110(6) 0.118(6) 0.031(5) 0.016(4) 0.008(4)
C13 0.073(5) 0.120(8) 0.202(11) 0.063(7) 0.034(6) 0.010(5)
C14 0.070(5) 0.089(6) 0.250(13) 0.017(8) -0.022(7) 0.003(4)
C15 0.083(5) 0.101(6) 0.157(8) 0.012(5) -0.030(5) -0.006(4)
C16 0.067(4) 0.091(5) 0.112(6) 0.010(4) -0.007(4) -0.006(3)
C17 0.057(3) 0.049(3) 0.061(3) 0.000(2) 0.003(2) 0.001(3)
C18 0.066(3) 0.050(3) 0.046(3) -0.006(2) -0.002(2) -0.008(3)
C19 0.068(3) 0.050(3) 0.038(3) -0.007(2) 0.005(2) -0.008(3)
C20 0.068(3) 0.062(4) 0.061(4) 0.011(3) -0.003(3) -0.004(3)
C21 0.086(4) 0.078(5) 0.088(5) 0.011(4) 0.005(3) 0.015(3)
C22 0.072(4) 0.057(4) 0.096(5) 0.004(3) 0.013(3) -0.015(3)
C23 0.091(4) 0.084(5) 0.106(6) -0.011(4) -0.010(4) -0.028(4)

loop_
_atom_type_symbol
_atom_type_description
_atom_type_scat_dispersion_real
_atom_type_scat_dispersion_imag
_atom_type_scat_source
C C 0.0033 0.0016 'International Tables Vol C Tables 4.2.6.8 and 6.1.1.4'
H H 0.0000 0.0000 'International Tables Vol C Tables 4.2.6.8 and 6.1.1.4'
F F 0.0171 0.0103 'International Tables Vol C Tables 4.2.6.8 and 6.1.1.4'
N N 0.0061 0.0033 'International Tables Vol C Tables 4.2.6.8 and 6.1.1.4'
O O 0.0106 0.0060 'International Tables Vol C Tables 4.2.6.8 and 6.1.1.4'

loop_
_geom_angle_atom_site_label_1
_geom_angle_atom_site_label_2
_geom_angle_atom_site_label_3
_geom_angle
C1 N1 C8 111.1(4)
C1 N1 C9 124.6(5)
C8 N1 C9 124.2(5)
C19 N2 C20 126.9(4)
C19 N2 C22 118.1(5)
C20 N2 C22 115.0(4)
O1 C1 N1 126.0(5)
O1 C1 C2 125.2(5)
N1 C1 C2 108.6(5)
C3 C2 C1 101.1(4)
C3 C2 C10 110.9(4)
C10 C2 C1 106.4(4)
C17 C2 C1 111.2(4)
C17 C2 C3 119.3(4)
C17 C2 C10 107.2(4)
C4 C3 C2 130.1(5)
C4 C3 C8 122.5(5)
C8 C3 C2 107.2(4)
C3 C4 H4 121.8
C3 C4 C5 116.5(6)
C5 C4 H4 121.8
C4 C5 H5 118.9
C6 C5 C4 122.2(6)
C6 C5 H5 118.9
C5 C6 H6 119.8
C5 C6 C7 120.4(6)
C7 C6 H6 119.8
C6 C7 H7 121.2
C8 C7 C6 117.6(5)
C8 C7 H7 121.2
C3 C8 N1 111.5(4)
C7 C8 N1 127.7(5)
C7 C8 C3 120.8(5)
N1 C9 H9A 109.5
N1 C9 H9B 109.5
N1 C9 H9C 109.5
H9A C9 H9B 109.5
H9A C9 H9C 109.5
H9B C9 H9C 109.5
C2 C10 H10A 108.6
C2 C10 H10B 108.6
H10A C10 H10B 107.6
C11 C10 C2 114.8(4)
C11 C10 H10A 108.6
C11 C10 H10B 108.6
C12 C11 C10 121.3(6)
C12 C11 C16 117.7(6)
C16 C11 C10 121.0(5)
C11 C12 H12 120.1
C11 C12 C13 119.9(8)
C13 C12 H12 120.1
C12 C13 H13 120.0
C14 C13 C12 120.0(9)
C14 C13 H13 120.0
C13 C14 H14 119.6
C15 C14 C13 120.7(9)
C15 C14 H14 119.6
C14 C15 H15 120.0
C14 C15 C16 119.9(9)
C16 C15 H15 120.0
C11 C16 H16 119.1
C15 C16 C11 121.7(7)
C15 C16 H16 119.1
C2 C17 H17A 108.0
C2 C17 H17B 108.0
H17A C17 H17B 107.3
C18 C17 C2 117.0(4)
C18 C17 H17A 108.0
C18 C17 H17B 108.0
F1 C18 C17 110.8(4)
F1 C18 C19 107.0(4)
F2 C18 F1 103.9(4)
F2 C18 C17 110.9(4)
F2 C18 C19 110.1(4)
C17 C18 C19 113.7(4)
O2 C19 N2 123.2(5)
O2 C19 C18 115.9(5)
N2 C19 C18 120.8(5)
N2 C20 H20A 108.9
N2 C20 H20B 108.9
N2 C20 C21 113.2(4)
H20A C20 H20B 107.7
C21 C20 H20A 108.9
C21 C20 H20B 108.9
C20 C21 H21A 109.5
C20 C21 H21B 109.5
C20 C21 H21C 109.5
H21A C21 H21B 109.5
H21A C21 H21C 109.5
H21B C21 H21C 109.5
N2 C22 H22A 109.5
N2 C22 H22B 109.5
N2 C22 C23 110.8(5)
H22A C22 H22B 108.1
C23 C22 H22A 109.5
C23 C22 H22B 109.5
C22 C23 H23A 109.5
C22 C23 H23B 109.5
C22 C23 H23C 109.5
H23A C23 H23B 109.5
H23A C23 H23C 109.5
H23B C23 H23C 109.5

loop_
_geom_bond_atom_site_label_1
_geom_bond_atom_site_label_2
_geom_bond_distance
F1 C18 1.386(5)
F2 C18 1.379(5)
O1 C1 1.222(6)
O2 C19 1.228(6)
N1 C1 1.341(7)
N1 C8 1.393(6)
N1 C9 1.456(6)
N2 C19 1.337(6)
N2 C20 1.474(7)
N2 C22 1.480(6)
C1 C2 1.553(7)
C2 C3 1.531(7)
C2 C10 1.552(7)
C2 C17 1.530(7)
C3 C4 1.336(7)
C3 C8 1.382(7)
C4 H4 0.9300
C4 C5 1.429(8)
C5 H5 0.9300
C5 C6 1.330(8)
C6 H6 0.9300
C6 C7 1.408(8)
C7 H7 0.9300
C7 C8 1.374(7)
C9 H9A 0.9600
C9 H9B 0.9600
C9 H9C 0.9600
C10 H10A 0.9700
C10 H10B 0.9700
C10 C11 1.498(8)
C11 C12 1.390(8)
C11 C16 1.408(8)
C12 H12 0.9300
C12 C13 1.391(10)
C13 H13 0.9300
C13 C14 1.386(14)
C14 H14 0.9300
C14 C15 1.350(11)
C15 H15 0.9300
C15 C16 1.362(9)
C16 H16 0.9300
C17 H17A 0.9700
C17 H17B 0.9700
C17 C18 1.488(7)
C18 C19 1.540(7)
C20 H20A 0.9700
C20 H20B 0.9700
C20 C21 1.508(7)
C21 H21A 0.9600
C21 H21B 0.9600
C21 H21C 0.9600
C22 H22A 0.9700
C22 H22B 0.9700
C22 C23 1.504(8)
C23 H23A 0.9600
C23 H23B 0.9600
C23 H23C 0.9600

loop_
_geom_torsion_atom_site_label_1
_geom_torsion_atom_site_label_2
_geom_torsion_atom_site_label_3
_geom_torsion_atom_site_label_4
_geom_torsion
F1 C18 C19 O2 -117.1(5)
F1 C18 C19 N2 60.4(5)
F2 C18 C19 O2 130.6(4)
F2 C18 C19 N2 -52.0(6)
O1 C1 C2 C3 -177.3(5)
O1 C1 C2 C10 66.8(6)
O1 C1 C2 C17 -49.6(6)
N1 C1 C2 C3 6.6(5)
N1 C1 C2 C10 -109.3(4)
N1 C1 C2 C17 134.2(4)
C1 N1 C8 C3 0.6(6)
C1 N1 C8 C7 180.0(5)
C1 C2 C3 C4 178.0(5)
C1 C2 C3 C8 -6.1(5)
C1 C2 C10 C11 57.0(6)
C1 C2 C17 C18 -70.0(6)
C2 C3 C4 C5 174.1(5)
C2 C3 C8 N1 3.9(5)
C2 C3 C8 C7 -175.6(4)
C2 C10 C11 C12 89.5(6)
C2 C10 C11 C16 -90.1(6)
C2 C17 C18 F1 -69.5(5)
C2 C17 C18 F2 45.3(6)
C2 C17 C18 C19 170.0(4)
C3 C2 C10 C11 -52.1(6)
C3 C2 C17 C18 47.1(6)
C3 C4 C5 C6 0.9(8)
C4 C3 C8 N1 -179.8(4)
C4 C3 C8 C7 0.7(8)
C4 C5 C6 C7 0.0(9)
C5 C6 C7 C8 -0.6(8)
C6 C7 C8 N1 -179.1(5)
C6 C7 C8 C3 0.3(7)
C8 N1 C1 O1 179.2(5)
C8 N1 C1 C2 -4.7(5)
C8 C3 C4 C5 -1.3(7)
C9 N1 C1 O1 -4.8(8)
C9 N1 C1 C2 171.3(4)
C9 N1 C8 C3 -175.4(4)
C9 N1 C8 C7 4.0(8)
C10 C2 C3 C4 -69.5(7)
C10 C2 C3 C8 106.4(5)
C10 C2 C17 C18 174.1(4)
C10 C11 C12 C13 -178.2(6)
C10 C11 C16 C15 179.3(6)
C11 C12 C13 C14 -1.6(11)
C12 C11 C16 C15 -0.3(10)
C12 C13 C14 C15 0.5(13)
C13 C14 C15 C16 0.6(13)
C14 C15 C16 C11 -0.7(11)
C16 C11 C12 C13 1.4(9)
C17 C2 C3 C4 55.8(7)
C17 C2 C3 C8 -128.3(5)
C17 C2 C10 C11 176.1(4)
C17 C18 C19 O2 5.6(6)
C17 C18 C19 N2 -177.0(4)
C19 N2 C20 C21 98.8(6)
C19 N2 C22 C23 87.0(6)
C20 N2 C19 O2 -177.1(5)
C20 N2 C19 C18 5.7(7)
C20 N2 C22 C23 -93.2(5)
C22 N2 C19 O2 2.7(7)
C22 N2 C19 C18 -174.6(4)
C22 N2 C20 C21 -80.9(6)
